data_4323476
loop_
_publ_author_name
'Claire J. Carmalt'
'Alan H. Cowley'
'Robert D. Culp'
'Richard A. Jones'
'Smuruthi Kamepalli'
'Nicholas C. Norman'

_publ_section_title
;
 Synthesis and Structures of Intramolecularly Base-Coordinated Group 15
 Aryl Halides
;
_journal_name_full 'Inorganic Chemistry'
_journal_page_first 2770
_journal_page_last 2776
_journal_paper_doi 10.1021/ic9701165
_journal_volume 36
_journal_year 1997
_chemical_formula_moiety '[(C6H4CH2NMe2)2BiCl]'
_chemical_formula_sum 'C18 H24 Bi Cl N2'
_chemical_formula_weight 512.82
_chemical_name_common 'compound 5'
_chemical_name_systematic
;
?
;
_space_group_IT_number 14
_symmetry_cell_setting monoclinic
_symmetry_space_group_name_Hall '-P 2ybc'
_symmetry_space_group_name_H-M 'P 1 21/c 1'
_atom_sites_solution_hydrogens geom
_atom_sites_solution_primary direct
_atom_sites_solution_secondary difmap
_audit_creation_method SHELXL
_cell_angle_alpha 90.00
_cell_angle_beta 104.536(6)
_cell_angle_gamma 90.00
_cell_formula_units_Z 4
_cell_length_a 11.9498(10)
_cell_length_b 11.4695(11)
_cell_length_c 13.9456(8)
_cell_measurement_reflns_used 37
_cell_measurement_temperature 173(2)
_cell_measurement_theta_max 12.44
_cell_measurement_theta_min 12.25
_cell_volume 1850.2(3)
_computing_cell_refinement 'Siemens XSCANS'
_computing_data_collection 'Siemens XSCANS'
_computing_data_reduction 'Siemens SHELXTL'
_computing_molecular_graphics 'Siemens SHELXTL'
_computing_publication_material 'Siemens SHELXTL'
_computing_structure_refinement 'SHELXL-93 (Sheldrick, 1993)'
_computing_structure_solution 'SHELXS-86 (Sheldrick, 1990)'
_diffrn_ambient_temperature 173(2)
_diffrn_measurement_device 'Siemens P4'
_diffrn_measurement_method '\w scans'
_diffrn_radiation_monochromator graphite
_diffrn_radiation_source 'fine-focus sealed tube'
_diffrn_radiation_type MoK\a
_diffrn_radiation_wavelength 0.71073
_diffrn_reflns_av_R_equivalents 0.0570
_diffrn_reflns_av_sigmaI/netI 0.0662
_diffrn_reflns_limit_h_max 16
_diffrn_reflns_limit_h_min -16
_diffrn_reflns_limit_k_max 16
_diffrn_reflns_limit_k_min -1
_diffrn_reflns_limit_l_max 19
_diffrn_reflns_limit_l_min -19
_diffrn_reflns_number 11673
_diffrn_reflns_theta_max 30.00
_diffrn_reflns_theta_min 2.33
_diffrn_standards_decay_% 3.4
_diffrn_standards_interval_count 96
_diffrn_standards_number 4
_exptl_absorpt_coefficient_mu 9.672
_exptl_absorpt_correction_T_max 0.50404
_exptl_absorpt_correction_T_min 0.31933
_exptl_absorpt_correction_type SHELXA
_exptl_crystal_colour COLORLESS
_exptl_crystal_density_diffrn 1.841
_exptl_crystal_description BLOCK
_exptl_crystal_F_000 984
_exptl_crystal_size_max 0.51
_exptl_crystal_size_mid 0.38
_exptl_crystal_size_min 0.34
_refine_diff_density_max 1.351
_refine_diff_density_min -1.662
_refine_diff_density_rms 0.232
_refine_ls_extinction_method none
_refine_ls_goodness_of_fit_all 1.078
_refine_ls_goodness_of_fit_obs 1.130
_refine_ls_matrix_type full
_refine_ls_number_parameters 206
_refine_ls_number_reflns 5392
_refine_ls_number_restraints 0
_refine_ls_restrained_S_all 1.080
_refine_ls_restrained_S_obs 1.130
_refine_ls_R_factor_all 0.0607
_refine_ls_R_factor_obs 0.0375
_refine_ls_shift/esd_max -0.001
_refine_ls_shift/esd_mean 0.000
_refine_ls_structure_factor_coef Fsqd
_refine_ls_weighting_details 'w=1/[\s^2^(Fo^2^)+(0.0417P)^2^+0.0000P] where P=(Fo^2^+2Fc^2^)/3'
_refine_ls_weighting_scheme calc
_refine_ls_wR_factor_all 0.0906
_refine_ls_wR_factor_obs 0.0827
_reflns_number_observed 4147
_reflns_number_total 5393
_reflns_observed_criterion >2sigma(I)
_cod_data_source_file ic9701165_2.cif
_cod_data_source_block c15
_cod_depositor_comments
;
The following automatic conversions were performed:

'_refine_ls_weighting_scheme' value 'calc
w=1/[\s^2^(Fo^2^)+(0.0417P)^2^+0.0000P] where P=(Fo^2^+2Fc^2^)/3' was
changed to 'calc'. New tag '_refine_ls_weighting_details' was
created. The value of the new tag was set to
'w=1/[\s^2^(Fo^2^)+(0.0417P)^2^+0.0000P] where P=(Fo^2^+2Fc^2^)/3'.

Automatic conversion script
Id: cif_fix_values 3143 2015-03-26 13:38:13Z robertas 
;
_cod_database_code 4323476

loop_
_symmetry_equiv_pos_as_xyz
'x, y, z'
'-x, y+1/2, -z+1/2'
'-x, -y, -z'
'x, -y-1/2, z-1/2'

loop_
_atom_site_aniso_label
_atom_site_aniso_U_11
_atom_site_aniso_U_22
_atom_site_aniso_U_33
_atom_site_aniso_U_23
_atom_site_aniso_U_13
_atom_site_aniso_U_12
Bi1 0.01540(9) 0.01552(9) 0.01597(9) 0.00059(9) 0.00366(6) 0.00046(9)
Cl1 0.0333(8) 0.0310(8) 0.0357(8) 0.0096(7) 0.0199(6) -0.0006(7)
N1 0.029(2) 0.023(3) 0.017(2) -0.003(2) 0.011(2) -0.001(2)
N2 0.026(2) 0.020(2) 0.020(2) -0.004(2) 0.008(2) 0.000(2)
C1 0.014(2) 0.023(3) 0.012(2) -0.004(2) 0.004(2) 0.003(2)
C2 0.019(2) 0.020(3) 0.020(3) -0.001(2) 0.007(2) 0.001(2)
C3 0.029(3) 0.020(3) 0.022(3) 0.002(2) 0.009(2) -0.006(2)
C4 0.029(3) 0.014(3) 0.030(3) -0.003(2) 0.006(2) 0.001(2)
C5 0.024(3) 0.028(3) 0.023(3) -0.008(2) 0.006(2) 0.002(2)
C6 0.017(2) 0.023(3) 0.018(2) -0.001(2) 0.008(2) -0.001(2)
C7 0.030(3) 0.025(3) 0.022(3) -0.005(2) 0.015(2) -0.004(2)
C8 0.035(3) 0.036(4) 0.015(2) 0.005(3) 0.007(2) 0.004(3)
C9 0.038(3) 0.038(4) 0.033(3) -0.003(3) 0.023(3) 0.004(3)
C10 0.021(2) 0.015(2) 0.012(2) 0.000(2) 0.007(2) 0.002(2)
C11 0.027(3) 0.015(2) 0.016(2) 0.003(2) 0.007(2) 0.005(2)
C12 0.031(3) 0.027(3) 0.024(3) 0.003(3) 0.008(2) 0.009(3)
C13 0.020(3) 0.039(4) 0.025(3) 0.003(3) 0.003(2) 0.010(3)
C14 0.019(3) 0.032(3) 0.023(3) 0.000(3) 0.004(2) 0.000(2)
C15 0.018(2) 0.022(3) 0.022(3) 0.001(2) 0.004(2) -0.001(2)
C16 0.023(3) 0.013(3) 0.029(3) 0.000(2) 0.011(2) -0.001(2)
C17 0.037(3) 0.039(4) 0.031(3) -0.011(3) 0.018(3) 0.001(3)
C18 0.029(3) 0.039(4) 0.035(3) -0.009(3) 0.006(3) -0.012(3)

loop_
_atom_site_label
_atom_site_type_symbol
_atom_site_fract_x
_atom_site_fract_y
_atom_site_fract_z
_atom_site_U_iso_or_equiv
_atom_site_thermal_displace_type
_atom_site_occupancy
_atom_site_calc_flag
_atom_site_refinement_flags
_atom_site_disorder_group
Bi1 Bi 0.15856(2) 0.84037(2) 0.020384(14) 0.01568(6) Uani 1 d . .
Cl1 Cl 0.06905(14) 0.77115(15) 0.16791(12) 0.0313(3) Uani 1 d . .
N1 N 0.2604(4) 0.9531(4) -0.0927(3) 0.0220(10) Uani 1 d . .
N2 N 0.2137(4) 0.6028(4) -0.0541(3) 0.0217(10) Uani 1 d . .
C1 C 0.1873(4) 1.0241(5) 0.0797(4) 0.0160(10) Uani 1 d . .
C2 C 0.2514(5) 1.0997(5) 0.0337(4) 0.0192(11) Uani 1 d . .
C3 C 0.2498(5) 1.2195(5) 0.0513(4) 0.0230(12) Uani 1 d . .
H3 H 0.2910(5) 1.2708(5) 0.0190(4) 0.023(6) Uiso 1 calc R .
C4 C 0.1888(5) 1.2643(5) 0.1151(5) 0.0244(12) Uani 1 d . .
H4 H 0.1870(5) 1.3461(5) 0.1252(5) 0.023(6) Uiso 1 calc R .
C5 C 0.1305(5) 1.1905(6) 0.1641(4) 0.0249(13) Uani 1 d . .
H5 H 0.0916(5) 1.2213(6) 0.2101(4) 0.023(6) Uiso 1 calc R .
C6 C 0.1286(5) 1.0694(5) 0.1459(4) 0.0186(11) Uani 1 d . .
H6 H 0.0873(5) 1.0188(5) 0.1787(4) 0.023(6) Uiso 1 calc R .
C7 C 0.3229(5) 1.0493(5) -0.0309(4) 0.0238(12) Uani 1 d . .
H7A H 0.3410(5) 1.1111(5) -0.0742(4) 0.032(10) Uiso 1 calc R .
H7B H 0.3968(5) 1.0196(5) 0.0112(4) 0.032(10) Uiso 1 calc R .
C8 C 0.1703(6) 1.0002(6) -0.1740(4) 0.0286(14) Uani 1 d . .
H8A H 0.1200(22) 1.0518(29) -0.1474(5) 0.035(6) Uiso 1 calc R .
H8B H 0.1244(23) 0.9361(6) -0.2105(19) 0.035(6) Uiso 1 calc R .
H8C H 0.2059(6) 1.0445(31) -0.2187(17) 0.035(6) Uiso 1 calc R .
C9 C 0.3432(6) 0.8840(7) -0.1310(5) 0.0337(15) Uani 1 d . .
H9A H 0.4044(22) 0.8549(33) -0.0755(5) 0.035(6) Uiso 1 calc R .
H9B H 0.3774(29) 0.9329(12) -0.1738(27) 0.035(6) Uiso 1 calc R .
H9C H 0.3031(10) 0.8179(22) -0.1693(28) 0.035(6) Uiso 1 calc R .
C10 C 0.3329(5) 0.7731(5) 0.1066(4) 0.0155(10) Uani 1 d . .
C11 C 0.3559(5) 0.6538(5) 0.1017(4) 0.0191(10) Uani 1 d . .
C12 C 0.4643(5) 0.6111(6) 0.1517(4) 0.0268(13) Uani 1 d . .
H12 H 0.4811(5) 0.5305(6) 0.1474(4) 0.023(6) Uiso 1 calc R .
C13 C 0.5482(5) 0.6851(6) 0.2078(5) 0.0285(14) Uani 1 d . .
H13 H 0.6221(5) 0.6551(6) 0.2402(5) 0.023(6) Uiso 1 calc R .
C14 C 0.5242(5) 0.8016(6) 0.2166(4) 0.0249(12) Uani 1 d . .
H14 H 0.5800(5) 0.8517(6) 0.2569(4) 0.023(6) Uiso 1 calc R .
C15 C 0.4162(5) 0.8450(6) 0.1651(4) 0.0211(11) Uani 1 d . .
H15 H 0.3996(5) 0.9254(6) 0.1702(4) 0.023(6) Uiso 1 calc R .
C16 C 0.2620(5) 0.5715(5) 0.0492(4) 0.0210(11) Uani 1 d . .
H16A H 0.2940(5) 0.4915(5) 0.0524(4) 0.032(10) Uiso 1 calc R .
H16B H 0.1993(5) 0.5711(5) 0.0841(4) 0.032(10) Uiso 1 calc R .
C17 C 0.2933(6) 0.5732(7) -0.1147(5) 0.034(2) Uani 1 d . .
H17A H 0.2621(20) 0.6016(34) -0.1824(10) 0.035(6) Uiso 1 calc R .
H17B H 0.3028(30) 0.4883(7) -0.1157(27) 0.035(6) Uiso 1 calc R .
H17C H 0.3685(13) 0.6097(32) -0.0865(20) 0.035(6) Uiso 1 calc R .
C18 C 0.1008(5) 0.5469(6) -0.0942(5) 0.035(2) Uani 1 d . .
H18A H 0.0694(17) 0.5719(29) -0.1629(12) 0.035(6) Uiso 1 calc R .
H18B H 0.0475(12) 0.5696(30) -0.0544(20) 0.035(6) Uiso 1 calc R .
H18C H 0.1102(8) 0.4620(7) -0.0921(28) 0.035(6) Uiso 1 calc R .

loop_
_atom_type_symbol
_atom_type_description
_atom_type_scat_dispersion_real
_atom_type_scat_dispersion_imag
_atom_type_scat_source
C C 0.0033 0.0016 'International Tables Vol C Tables 4.2.6.8 and 6.1.1.4'
H H 0.0000 0.0000 'International Tables Vol C Tables 4.2.6.8 and 6.1.1.4'
N N 0.0061 0.0033 'International Tables Vol C Tables 4.2.6.8 and 6.1.1.4'
Cl Cl 0.1484 0.1585 'International Tables Vol C Tables 4.2.6.8 and 6.1.1.4'
Bi Bi -4.1077 10.2566 'International Tables Vol C Tables 4.2.6.8 and 6.1.1.4'

loop_
_geom_angle_atom_site_label_1
_geom_angle_atom_site_label_2
_geom_angle_atom_site_label_3
_geom_angle
_geom_angle_site_symmetry_1
_geom_angle_site_symmetry_3
_geom_angle_publ_flag
C1 Bi1 C10 95.1(2) . . ?
C1 Bi1 N1 72.7(2) . . ?
C10 Bi1 N1 89.0(2) . . ?
C1 Bi1 Cl1 92.81(13) . . ?
C10 Bi1 Cl1 89.01(13) . . ?
N1 Bi1 Cl1 165.15(11) . . ?
C1 Bi1 N2 159.0(2) . . ?
C10 Bi1 N2 68.1(2) . . ?
N1 Bi1 N2 93.71(14) . . ?
Cl1 Bi1 N2 99.19(10) . . ?
C8 N1 C9 110.5(5) . . ?
C8 N1 C7 110.0(5) . . ?
C9 N1 C7 109.0(5) . . ?
C8 N1 Bi1 107.0(4) . . ?
C9 N1 Bi1 114.7(4) . . ?
C7 N1 Bi1 105.4(3) . . ?
C16 N2 C17 111.1(5) . . ?
C16 N2 C18 111.5(5) . . ?
C17 N2 C18 110.3(5) . . ?
C16 N2 Bi1 87.1(3) . . ?
C17 N2 Bi1 129.2(4) . . ?
C18 N2 Bi1 105.2(4) . . ?
C6 C1 C2 119.5(5) . . ?
C6 C1 Bi1 122.3(4) . . ?
C2 C1 Bi1 117.2(4) . . ?
C3 C2 C1 119.4(5) . . ?
C3 C2 C7 121.2(5) . . ?
C1 C2 C7 119.3(5) . . ?
C4 C3 C2 120.7(5) . . ?
C5 C4 C3 120.3(6) . . ?
C4 C5 C6 120.1(5) . . ?
C1 C6 C5 119.9(5) . . ?
N1 C7 C2 110.8(5) . . ?
C15 C10 C11 119.2(5) . . ?
C15 C10 Bi1 122.5(4) . . ?
C11 C10 Bi1 118.2(4) . . ?
C12 C11 C10 119.2(6) . . ?
C12 C11 C16 120.4(5) . . ?
C10 C11 C16 120.3(5) . . ?
C13 C12 C11 120.8(6) . . ?
C14 C13 C12 120.3(6) . . ?
C13 C14 C15 118.9(6) . . ?
C10 C15 C14 121.5(6) . . ?
N2 C16 C11 112.8(5) . . ?

loop_
_geom_bond_atom_site_label_1
_geom_bond_atom_site_label_2
_geom_bond_distance
_geom_bond_site_symmetry_2
_geom_bond_publ_flag
Bi1 C1 2.258(6) . ?
Bi1 C10 2.264(5) . ?
Bi1 N1 2.570(5) . ?
Bi1 Cl1 2.6668(15) . ?
Bi1 N2 3.047(5) . ?
N1 C8 1.458(7) . ?
N1 C9 1.469(8) . ?
N1 C7 1.481(7) . ?
N2 C16 1.456(7) . ?
N2 C17 1.462(7) . ?
N2 C18 1.471(8) . ?
C1 C6 1.393(7) . ?
C1 C2 1.413(8) . ?
C2 C3 1.396(8) . ?
C2 C7 1.504(7) . ?
C3 C4 1.383(8) . ?
C4 C5 1.382(9) . ?
C5 C6 1.411(8) . ?
C10 C15 1.389(8) . ?
C10 C11 1.400(8) . ?
C11 C12 1.396(8) . ?
C11 C16 1.509(8) . ?
C12 C13 1.394(9) . ?
C13 C14 1.379(9) . ?
C14 C15 1.401(8) . ?
